data_1541057
loop_
_publ_author_name
'Troc, R.'
'Kaczorowski, D.'
'Noel, H.'
'Le Bihan, T.'

_publ_section_title
;
 Crystal structure of U6 Ni2 0 Pi13 and U6 Ni20 As13
;
_journal_name_full 'Journal of Alloys Compd.'
_journal_page_first L27
_journal_page_last L31
_journal_volume 184
_journal_year 1992
_chemical_formula_sum 'Ni20 P13 U6'
_chemical_name_systematic 'Ni20 U6 P13'
_space_group_IT_number 176
_symmetry_space_group_name_Hall '-P 6c'
_symmetry_space_group_name_H-M 'P 63/m'
_cell_angle_alpha 90
_cell_angle_beta 90
_cell_angle_gamma 120
_cell_formula_units_Z 1
_cell_length_a 12.664
_cell_length_b 12.664
_cell_length_c 3.789
_cell_volume 526.256
_citation_journal_id_ASTM JALCEU
_cod_data_source_file Troc_JALCEU_1992_743.cif
_cod_data_source_block Ni20P13U6
_cod_original_cell_volume 526.2559
_cod_database_code 1541057

loop_
_symmetry_equiv_pos_as_xyz
x,y,z
x-y,x,z+1/2
-y,x-y,z
-x,-y,z+1/2
-x+y,-x,z
y,-x+y,z+1/2
-x,-y,-z
-x+y,-x,-z-1/2
y,-x+y,-z
x,y,-z-1/2
x-y,x,-z
-y,x-y,-z-1/2

loop_
_atom_site_label
_atom_site_type_symbol
_atom_site_fract_x
_atom_site_fract_y
_atom_site_fract_z
_atom_site_occupancy
_atom_site_U_iso_or_equiv
Ni3 Ni 0.4135 0.9765 0.25 1 0.0
P2 P 0.612 0.136 0.25 1 0.0
U1 U 0.53133 0.8126 0.25 1 0.0
Ni2 Ni 0.755 0.0744 0.25 1 0.0
P3 P 0.9535 0.2322 0.25 1 0.0
P1 P 0 0 0.25 0.42 0.0
Ni4 Ni 0.0895 0.8971 0.25 0.52 0.0
Ni1 Ni 0.6667 0.3333 0.25 1 0.0
Ni5 Ni 0.0679 0.9207 0.25 0.46 0.0
